data_7207663
loop_
_publ_author_name
'Ghosh, Soumyajit'
'Malla Reddy, C.'

_publ_section_title
;
 Co-crystals of caffeine with substituted nitroanilines and nitrobenzoic
 acids: Structure--mechanical property and thermal studies
;
_journal_issue 7
_journal_name_full CrystEngComm
_journal_page_first 2444
_journal_paper_doi 10.1039/c2ce06754d
_journal_volume 14
_journal_year 2012
_chemical_formula_moiety 'C8 H10 N4 O2, C6 H5 F N2 O2'
_chemical_formula_sum 'C14 H15 F N6 O4'
_chemical_formula_weight 350.32
_chemical_melting_point 401.5
_chemical_name_common Caffeine:4-fluoro-3nitroaniline
_chemical_name_systematic
;
?
;
_space_group_IT_number 33
_symmetry_cell_setting orthorhombic
_symmetry_space_group_name_Hall 'P 2c -2n'
_symmetry_space_group_name_H-M 'P n a 21'
_atom_sites_solution_hydrogens geom
_atom_sites_solution_primary direct
_atom_sites_solution_secondary difmap
_audit_creation_method SHELXL-97
_cell_angle_alpha 90.00
_cell_angle_beta 90.00
_cell_angle_gamma 90.00
_cell_formula_units_Z 4
_cell_length_a 15.8624(19)
_cell_length_b 13.5643(15)
_cell_length_c 7.3360(9)
_cell_measurement_reflns_used 2763
_cell_measurement_temperature 100(2)
_cell_measurement_theta_max 26.48
_cell_measurement_theta_min 2.98
_cell_volume 1578.4(3)
_computing_cell_refinement 'Bruker SMART'
_computing_data_collection 'Bruker SMART'
_computing_data_reduction 'Bruker SAINT'
_computing_molecular_graphics 'Bruker SHELXTL'
_computing_publication_material 'Bruker SHELXTL'
_computing_structure_refinement 'SHELXL-97 (Sheldrick, 1997)'
_computing_structure_solution 'SHELXS-97 (Sheldrick, 1990)'
_diffrn_ambient_temperature 100(2)
_diffrn_measured_fraction_theta_full 0.996
_diffrn_measured_fraction_theta_max 0.996
_diffrn_measurement_device_type 'BRUKER KAPPA APEX II DUO'
_diffrn_measurement_method 'phi and omega scans'
_diffrn_radiation_monochromator graphite
_diffrn_radiation_source 'fine-focus sealed tube'
_diffrn_radiation_type MoK\a
_diffrn_radiation_wavelength 0.71073
_diffrn_reflns_av_R_equivalents 0.0327
_diffrn_reflns_av_sigmaI/netI 0.0318
_diffrn_reflns_limit_h_max 20
_diffrn_reflns_limit_h_min -20
_diffrn_reflns_limit_k_max 17
_diffrn_reflns_limit_k_min -17
_diffrn_reflns_limit_l_max 2
_diffrn_reflns_limit_l_min -9
_diffrn_reflns_number 7079
_diffrn_reflns_theta_full 27.00
_diffrn_reflns_theta_max 27.00
_diffrn_reflns_theta_min 1.98
_diffrn_standards_decay_% 0
_diffrn_standards_interval_count 0
_diffrn_standards_interval_time 0
_diffrn_standards_number 0
_exptl_absorpt_coefficient_mu 0.119
_exptl_absorpt_correction_T_max 0.994
_exptl_absorpt_correction_T_min 0.991
_exptl_absorpt_correction_type multi-scan
_exptl_absorpt_process_details 'multi-scan absorption correction'
_exptl_crystal_colour orange
_exptl_crystal_density_diffrn 1.474
_exptl_crystal_density_method 'not measured'
_exptl_crystal_description needle
_exptl_crystal_F_000 728
_exptl_crystal_size_max 0.5
_exptl_crystal_size_mid 0.06
_exptl_crystal_size_min 0.05
_refine_diff_density_max 0.417
_refine_diff_density_min -0.330
_refine_diff_density_rms 0.046
_refine_ls_abs_structure_details 'Flack H D (1983), Acta Cryst. A39, 876-881'
_refine_ls_abs_structure_Flack 0.8(16)
_refine_ls_extinction_method none
_refine_ls_goodness_of_fit_ref 1.080
_refine_ls_hydrogen_treatment mixed
_refine_ls_matrix_type full
_refine_ls_number_parameters 241
_refine_ls_number_reflns 2053
_refine_ls_number_restraints 1
_refine_ls_restrained_S_all 1.080
_refine_ls_R_factor_all 0.0568
_refine_ls_R_factor_gt 0.0429
_refine_ls_shift/su_max 0.035
_refine_ls_shift/su_mean 0.002
_refine_ls_structure_factor_coef Fsqd
_refine_ls_weighting_details 'calc w=1/[\s^2^(Fo^2^)+(0.0629P)^2^+0.6271P] where P=(Fo^2^+2Fc^2^)/3'
_refine_ls_weighting_scheme calc
_refine_ls_wR_factor_gt 0.1106
_refine_ls_wR_factor_ref 0.1212
_reflns_number_gt 1704
_reflns_number_total 2053
_reflns_threshold_expression >2sigma(I)
_cod_data_source_file c2ce06754d.txt
_cod_data_source_block cmr_sg_070a_1
_cod_depositor_comments
;
The following automatic conversions were performed:

'_symmetry_cell_setting' value 'Orthorhombic' changed to
'orthorhombic' according to
/home/saulius/struct/CIF-dictionaries/cif_core.dic dictionary named
'cif_core.dic' version 2.4.1 from 2010-06-29.

Automatic conversion script
Id: cif_fix_values 1715 2011-07-08 13:25:40Z adriana 
;
_cod_original_sg_symbol_Hall P2c-2n
_cod_original_sg_symbol_H-M 'Pna2(1) '
_cod_database_code 7207663

loop_
_symmetry_equiv_pos_as_xyz
'x, y, z'
'-x, -y, z+1/2'
'-x+1/2, y+1/2, z+1/2'
'x+1/2, -y+1/2, z'

loop_
_atom_site_label
_atom_site_type_symbol
_atom_site_fract_x
_atom_site_fract_y
_atom_site_fract_z
_atom_site_U_iso_or_equiv
_atom_site_adp_type
_atom_site_occupancy
_atom_site_symmetry_multiplicity
_atom_site_calc_flag
_atom_site_refinement_flags
F1 F 0.16268(18) 0.60845(17) -0.0087(4) 0.0709(8) Uani 1 1 d .
O1 O 0.24481(15) 0.22947(19) -0.0831(4) 0.0490(7) Uani 1 1 d .
O2 O 0.44095(13) 0.46039(15) 0.0813(4) 0.0373(6) Uani 1 1 d .
O3 O 0.2345(2) 0.7711(3) -0.1072(6) 0.0870(13) Uani 1 1 d .
O4 O 0.18675(18) 0.9090(2) -0.0209(7) 0.0851(14) Uani 1 1 d .
N1 N 0.34219(14) 0.34266(18) 0.0078(4) 0.0287(6) Uani 1 1 d .
N2 N 0.55443(16) 0.28690(18) 0.1863(4) 0.0264(6) Uani 1 1 d .
N3 N 0.50896(18) 0.12988(19) 0.1475(4) 0.0326(6) Uani 1 1 d .
N4 N 0.36984(15) 0.17146(18) 0.0262(4) 0.0298(6) Uani 1 1 d .
N5 N -0.0941(2) 0.8470(3) 0.2431(5) 0.0424(8) Uani 1 1 d .
N6 N 0.18211(17) 0.8209(2) -0.0295(5) 0.0427(7) Uani 1 1 d .
C1 C 0.31545(19) 0.2455(2) -0.0198(5) 0.0327(7) Uani 1 1 d .
C2 C 0.42209(18) 0.3723(2) 0.0707(5) 0.0277(7) Uani 1 1 d .
C3 C 0.47338(18) 0.2909(2) 0.1162(4) 0.0228(6) Uani 1 1 d .
C4 C 0.6091(2) 0.3701(2) 0.2311(5) 0.0322(8) Uani 1 1 d .
H4A H 0.6610 0.3460 0.2818 0.048 Uiso 1 1 calc R
H4B H 0.5814 0.4117 0.3184 0.048 Uiso 1 1 calc R
H4C H 0.6208 0.4072 0.1226 0.048 Uiso 1 1 calc R
C5 C 0.5726(2) 0.1897(2) 0.2021(5) 0.0323(7) Uani 1 1 d .
C6 C 0.44878(18) 0.1939(2) 0.0957(4) 0.0252(6) Uani 1 1 d .
C7 C 0.3446(2) 0.0679(2) 0.0063(6) 0.0474(10) Uani 1 1 d .
H7A H 0.3263 0.0428 0.1221 0.071 Uiso 1 1 calc R
H7B H 0.3916 0.0299 -0.0364 0.071 Uiso 1 1 calc R
H7C H 0.2992 0.0632 -0.0798 0.071 Uiso 1 1 calc R
C8 C 0.2811(2) 0.4216(3) -0.0344(6) 0.0427(9) Uani 1 1 d .
H8A H 0.2790 0.4317 -0.1639 0.064 Uiso 1 1 calc R
H8B H 0.2983 0.4815 0.0244 0.064 Uiso 1 1 calc R
H8C H 0.2263 0.4029 0.0088 0.064 Uiso 1 1 calc R
C9 C -0.0306(2) 0.7887(2) 0.1778(5) 0.0306(7) Uani 1 1 d .
C10 C 0.04277(18) 0.8305(2) 0.1066(5) 0.0269(6) Uani 1 1 d .
H10 H 0.0480 0.8988 0.1011 0.032 Uiso 1 1 calc R
C11 C 0.1077(2) 0.7715(2) 0.0444(5) 0.0329(7) Uani 1 1 d .
C12 C 0.1005(2) 0.6689(3) 0.0524(5) 0.0424(9) Uani 1 1 d .
C13 C 0.0294(3) 0.6268(3) 0.1221(6) 0.0508(11) Uani 1 1 d .
H13 H 0.0248 0.5585 0.1272 0.061 Uiso 1 1 calc R
C14 C -0.0359(2) 0.6852(3) 0.1850(5) 0.0392(9) Uani 1 1 d .
H14 H -0.0840 0.6557 0.2327 0.047 Uiso 1 1 calc R
H5 H 0.624(2) 0.163(3) 0.257(6) 0.041(10) Uiso 1 1 d .
H6A H -0.143(3) 0.820(3) 0.275(7) 0.058(13) Uiso 1 1 d .
H6B H -0.097(2) 0.907(3) 0.214(5) 0.032(10) Uiso 1 1 d .

loop_
_atom_site_aniso_label
_atom_site_aniso_U_11
_atom_site_aniso_U_22
_atom_site_aniso_U_33
_atom_site_aniso_U_23
_atom_site_aniso_U_13
_atom_site_aniso_U_12
F1 0.0958(18) 0.0528(13) 0.0642(17) -0.0202(14) -0.0134(16) 0.0459(13)
O1 0.0284(13) 0.0610(16) 0.0575(18) -0.0046(16) -0.0077(12) -0.0180(11)
O2 0.0292(11) 0.0229(11) 0.0597(16) 0.0016(12) 0.0006(12) -0.0019(9)
O3 0.076(2) 0.096(3) 0.088(3) 0.027(2) 0.052(2) 0.049(2)
O4 0.0514(17) 0.0560(18) 0.148(4) -0.037(2) 0.053(2) -0.0199(14)
N1 0.0202(11) 0.0324(13) 0.0335(15) 0.0035(13) -0.0029(11) -0.0025(10)
N2 0.0281(13) 0.0216(13) 0.0294(14) -0.0012(12) -0.0048(12) -0.0015(10)
N3 0.0444(15) 0.0252(13) 0.0282(14) 0.0005(12) 0.0026(12) 0.0023(12)
N4 0.0300(13) 0.0272(13) 0.0321(16) -0.0005(12) 0.0012(12) -0.0111(11)
N5 0.0318(16) 0.0382(18) 0.057(2) 0.0150(17) 0.0146(15) -0.0056(15)
N6 0.0330(15) 0.060(2) 0.0355(17) -0.0040(17) 0.0042(13) 0.0126(14)
C1 0.0283(16) 0.0400(18) 0.0299(17) 0.0009(16) 0.0029(14) -0.0125(13)
C2 0.0225(13) 0.0306(16) 0.0301(17) 0.0020(15) 0.0021(13) -0.0014(12)
C3 0.0245(14) 0.0198(14) 0.0241(15) -0.0018(13) 0.0005(12) -0.0013(11)
C4 0.0271(16) 0.0305(17) 0.0392(19) -0.0076(16) -0.0071(14) -0.0031(13)
C5 0.0379(18) 0.0287(16) 0.0304(18) 0.0031(15) -0.0035(15) 0.0062(14)
C6 0.0295(15) 0.0247(14) 0.0216(15) -0.0001(13) 0.0022(13) 0.0002(12)
C7 0.054(2) 0.0314(17) 0.056(3) -0.010(2) 0.011(2) -0.0219(16)
C8 0.0226(14) 0.046(2) 0.060(2) 0.018(2) -0.0058(17) 0.0013(14)
C9 0.0354(17) 0.0273(16) 0.0291(16) 0.0059(15) -0.0048(14) -0.0063(13)
C10 0.0311(15) 0.0195(13) 0.0300(16) -0.0027(14) -0.0015(13) 0.0017(12)
C11 0.0387(16) 0.0339(17) 0.0261(16) -0.0026(14) -0.0041(13) 0.0078(13)
C12 0.062(2) 0.0311(18) 0.0339(19) -0.0074(16) -0.0127(18) 0.0207(17)
C13 0.088(3) 0.0218(15) 0.042(2) -0.0001(17) -0.031(2) -0.0006(19)
C14 0.055(2) 0.0275(17) 0.0353(19) 0.0097(16) -0.0148(17) -0.0123(16)

loop_
_atom_type_symbol
_atom_type_description
_atom_type_scat_dispersion_real
_atom_type_scat_dispersion_imag
_atom_type_scat_source
C C 0.0033 0.0016 'International Tables Vol C Tables 4.2.6.8 and 6.1.1.4'
H H 0.0000 0.0000 'International Tables Vol C Tables 4.2.6.8 and 6.1.1.4'
N N 0.0061 0.0033 'International Tables Vol C Tables 4.2.6.8 and 6.1.1.4'
O O 0.0106 0.0060 'International Tables Vol C Tables 4.2.6.8 and 6.1.1.4'
F F 0.0171 0.0103 'International Tables Vol C Tables 4.2.6.8 and 6.1.1.4'

loop_
_geom_angle_atom_site_label_1
_geom_angle_atom_site_label_2
_geom_angle_atom_site_label_3
_geom_angle
C1 N1 C2 126.1(2)
C1 N1 C8 117.0(3)
C2 N1 C8 116.9(3)
C5 N2 C3 105.5(2)
C5 N2 C4 127.3(3)
C3 N2 C4 127.2(3)
C6 N3 C5 103.0(3)
C1 N4 C6 120.0(2)
C1 N4 C7 120.4(3)
C6 N4 C7 119.6(3)
C9 N5 H6A 120(3)
C9 N5 H6B 121(3)
H6A N5 H6B 115(4)
O4 N6 O3 122.5(3)
O4 N6 C11 119.2(3)
O3 N6 C11 118.2(3)
O1 C1 N4 122.5(3)
O1 C1 N1 119.8(3)
N4 C1 N1 117.7(3)
O2 C2 N1 121.0(3)
O2 C2 C3 127.1(3)
N1 C2 C3 111.9(3)
C6 C3 N2 105.4(2)
C6 C3 C2 123.8(3)
N2 C3 C2 130.7(3)
N2 C4 H4A 109.5
N2 C4 H4B 109.5
H4A C4 H4B 109.5
N2 C4 H4C 109.5
H4A C4 H4C 109.5
H4B C4 H4C 109.5
N2 C5 N3 113.5(3)
N2 C5 H5 125(2)
N3 C5 H5 121(2)
N3 C6 C3 112.6(3)
N3 C6 N4 127.1(3)
C3 C6 N4 120.3(3)
N4 C7 H7A 109.5
N4 C7 H7B 109.5
H7A C7 H7B 109.5
N4 C7 H7C 109.5
H7A C7 H7C 109.5
H7B C7 H7C 109.5
N1 C8 H8A 109.5
N1 C8 H8B 109.5
H8A C8 H8B 109.5
N1 C8 H8C 109.5
H8A C8 H8C 109.5
H8B C8 H8C 109.5
N5 C9 C10 120.7(3)
N5 C9 C14 121.3(3)
C10 C9 C14 118.0(3)
C11 C10 C9 120.6(3)
C11 C10 H10 119.7
C9 C10 H10 119.7
C10 C11 C12 120.2(3)
C10 C11 N6 117.3(3)
C12 C11 N6 122.5(3)
F1 C12 C13 118.1(3)
F1 C12 C11 121.9(4)
C13 C12 C11 120.0(3)
C12 C13 C14 120.3(3)
C12 C13 H13 119.8
C14 C13 H13 119.8
C13 C14 C9 120.9(3)
C13 C14 H14 119.5
C9 C14 H14 119.5

loop_
_geom_bond_atom_site_label_1
_geom_bond_atom_site_label_2
_geom_bond_distance
F1 C12 1.358(4)
O1 C1 1.232(4)
O2 C2 1.234(4)
O3 N6 1.214(4)
O4 N6 1.198(4)
N1 C1 1.399(4)
N1 C2 1.407(4)
N1 C8 1.477(4)
N2 C5 1.355(4)
N2 C3 1.386(4)
N2 C4 1.460(4)
N3 C6 1.345(4)
N3 C5 1.356(4)
N4 C1 1.366(4)
N4 C6 1.386(4)
N4 C7 1.468(4)
N5 C9 1.367(5)
N5 H6A 0.88(5)
N5 H6B 0.84(4)
N6 C11 1.462(4)
C2 C3 1.412(4)
C3 C6 1.380(4)
C4 H4A 0.9600
C4 H4B 0.9600
C4 H4C 0.9600
C5 H5 0.98(4)
C7 H7A 0.9600
C7 H7B 0.9600
C7 H7C 0.9600
C8 H8A 0.9600
C8 H8B 0.9600
C8 H8C 0.9600
C9 C10 1.396(4)
C9 C14 1.407(4)
C10 C11 1.382(4)
C10 H10 0.9300
C11 C12 1.397(5)
C12 C13 1.364(6)
C13 C14 1.384(6)
C13 H13 0.9300
C14 H14 0.9300
